data_7024895
loop_
_publ_author_name
'Galletta, Michele'
'Baldini, Laura'
'Sansone, Francesco'
'Ugozzoli, Franco'
'Ungaro, Rocco'
'Casnati, Alessandro'
'Mariani, Mario'

_publ_section_title
;
 Calix[6]arene-picolinamide extractants for radioactive waste: effect of
 modification of the basicity of the pyridine N atom on the extraction
 efficiency and An/Ln separation.
;
_journal_issue 10
_journal_name_full 'Dalton transactions (Cambridge, England : 2003)'
_journal_page_first 2546
_journal_page_last 2553
_journal_paper_doi 10.1039/b922500p
_journal_volume 39
_journal_year 2010
_chemical_formula_sum 'C53 H60 N6 O10 S'
_chemical_formula_weight 973.13
_chemical_name_systematic
;
?
;
_space_group_IT_number 2
_symmetry_cell_setting triclinic
_symmetry_space_group_name_Hall '-P 1'
_symmetry_space_group_name_H-M 'P -1'
_atom_sites_solution_hydrogens geom
_atom_sites_solution_primary direct
_atom_sites_solution_secondary difmap
_audit_creation_method SHELXL-97
_cell_angle_alpha 102.542(5)
_cell_angle_beta 115.397(5)
_cell_angle_gamma 94.097(6)
_cell_formula_units_Z 2
_cell_length_a 12.877(1)
_cell_length_b 18.797(2)
_cell_length_c 12.135(1)
_cell_measurement_reflns_used 28
_cell_measurement_temperature 293(2)
_cell_measurement_theta_max 36
_cell_measurement_theta_min 28
_cell_volume 2544.6(4)
_computing_cell_refinement 'DIPCHIGE software Package 2004'
_computing_data_collection 'DIPCHIGE software Package 2004'
_computing_data_reduction DIFAU92
_computing_molecular_graphics 'Accelrys DS-ViewerPro 2005'
_computing_structure_refinement 'SHELXL-97 (Sheldrick, 1997)'
_computing_structure_solution 'SIR2004 (C. Giacovazzo 2004)'
_diffrn_ambient_temperature 293(2)
_diffrn_detector_area_resol_mean 1KeV
_diffrn_measured_fraction_theta_full 0.988
_diffrn_measured_fraction_theta_max 0.988
_diffrn_measurement_device_type 'Siemens AED'
_diffrn_measurement_method 'Scintil counter'
_diffrn_radiation_monochromator graphite
_diffrn_radiation_source 'fine-focus sealed tube'
_diffrn_radiation_type CuK\a
_diffrn_radiation_wavelength 1.54178
_diffrn_reflns_av_R_equivalents 0.0088
_diffrn_reflns_av_sigmaI/netI 0.0335
_diffrn_reflns_limit_h_max 14
_diffrn_reflns_limit_h_min -15
_diffrn_reflns_limit_k_max 20
_diffrn_reflns_limit_k_min -22
_diffrn_reflns_limit_l_max 14
_diffrn_reflns_limit_l_min -4
_diffrn_reflns_number 10027
_diffrn_reflns_theta_full 69.99
_diffrn_reflns_theta_max 69.99
_diffrn_reflns_theta_min 3.87
_exptl_absorpt_coefficient_mu 1.089
_exptl_absorpt_correction_T_max 1.06
_exptl_absorpt_correction_T_min 0.92
_exptl_absorpt_correction_type empirical
_exptl_crystal_colour colorless
_exptl_crystal_density_diffrn 1.270
_exptl_crystal_density_method 'not measured'
_exptl_crystal_description 'thick column'
_exptl_crystal_F_000 1032
_exptl_crystal_size_max 0.40
_exptl_crystal_size_mid 0.28
_exptl_crystal_size_min 0.16
_refine_diff_density_max 1.830
_refine_diff_density_min -0.662
_refine_diff_density_rms 0.069
_refine_ls_extinction_method none
_refine_ls_goodness_of_fit_ref 0.989
_refine_ls_hydrogen_treatment constr
_refine_ls_matrix_type full
_refine_ls_number_parameters 636
_refine_ls_number_reflns 9545
_refine_ls_number_restraints 0
_refine_ls_restrained_S_all 0.989
_refine_ls_R_factor_all 0.1314
_refine_ls_R_factor_gt 0.0894
_refine_ls_shift/su_max 0.012
_refine_ls_shift/su_mean 0.000
_refine_ls_structure_factor_coef Fsqd
_refine_ls_weighting_details 'calc w=1/[\s^2^(Fo^2^)+(0.2000P)^2^+0.0000P] where P=(Fo^2^+2Fc^2^)/3'
_refine_ls_weighting_scheme calc
_refine_ls_wR_factor_gt 0.2604
_refine_ls_wR_factor_ref 0.2976
_reflns_number_gt 5375
_reflns_number_total 9545
_reflns_threshold_expression >2sigma(I)
_cod_data_source_file b922500p.txt
_cod_data_source_block ligand
_cod_depositor_comments
;
The following automatic conversions were performed:

'_symmetry_cell_setting' value 'Triclinic' changed to 'triclinic'
according to /home/saulius/struct/CIF-dictionaries/cif_core.dic
dictionary named 'cif_core.dic' version 2.4.2 from
2011-04-26.

'_exptl_absorpt_correction_type' value 'Empirical'
changed to 'empirical' according to
/home/saulius/struct/CIF-dictionaries/cif_core.dic dictionary named
'cif_core.dic' version 2.4.2 from 2011-04-26.

Automatic conversion script
Id: cif_fix_values 1891 2012-01-12 08:04:46Z andrius 
;
_cod_original_sg_symbol_H-M P-1
_cod_database_code 7024895

loop_
_symmetry_equiv_pos_as_xyz
'x, y, z'
'-x, -y, -z'

loop_
_atom_site_label
_atom_site_type_symbol
_atom_site_fract_x
_atom_site_fract_y
_atom_site_fract_z
_atom_site_U_iso_or_equiv
_atom_site_adp_type
_atom_site_occupancy
_atom_site_symmetry_multiplicity
_atom_site_calc_flag
_atom_site_refinement_flags
C1A C 0.4516(3) -0.09395(17) 0.2768(3) 0.0552(8) Uani 1 1 d .
C1B C 0.8043(3) 0.02014(17) 0.3701(3) 0.0540(8) Uani 1 1 d .
C1C C 0.8518(3) 0.11862(18) 0.1003(4) 0.0598(9) Uani 1 1 d .
C1G C 0.8587(7) 0.4182(5) 0.3782(8) 0.145(3) Uani 1 1 d .
H1G1 H 0.8259 0.3847 0.4094 0.174 Uiso 1 1 calc R
H1G2 H 0.7982 0.4247 0.3019 0.174 Uiso 1 1 calc R
H1G3 H 0.8925 0.4653 0.4411 0.174 Uiso 1 1 calc R
C2A C 0.5436(3) -0.03506(18) 0.3609(3) 0.0570(8) Uani 1 1 d .
C2B C 0.8691(3) 0.02291(18) 0.3043(3) 0.0583(8) Uani 1 1 d .
C2C C 0.8574(3) 0.12689(18) -0.0086(3) 0.0593(8) Uani 1 1 d .
C2G C 0.8802(7) 0.3160(4) 0.2064(7) 0.141(3) Uani 1 1 d .
H2G1 H 0.9250 0.2811 0.1872 0.169 Uiso 1 1 calc R
H2G2 H 0.8484 0.3395 0.1394 0.169 Uiso 1 1 calc R
H2G3 H 0.8175 0.2905 0.2143 0.169 Uiso 1 1 calc R
C3A C 0.5185(3) 0.03613(19) 0.3778(4) 0.0628(9) Uani 1 1 d .
H3A H 0.5801 0.0775 0.4353 0.075 Uiso 1 1 calc R
C3B C 0.8679(3) -0.0441(2) 0.2248(4) 0.0668(9) Uani 1 1 d .
H3B H 0.9132 -0.0443 0.1794 0.080 Uiso 1 1 calc R
C3C C 0.9570(3) 0.1152(2) -0.0216(4) 0.0662(9) Uani 1 1 d .
H3C H 0.9625 0.1207 -0.0958 0.079 Uiso 1 1 calc R
C4A C 0.4066(4) 0.04803(19) 0.3130(4) 0.0662(9) Uani 1 1 d .
H4A H 0.3905 0.0974 0.3265 0.079 Uiso 1 1 calc R
C4B C 0.8026(4) -0.1094(2) 0.2114(4) 0.0727(10) Uani 1 1 d .
H4B H 0.8022 -0.1546 0.1561 0.087 Uiso 1 1 calc R
C4C C 1.0499(3) 0.0952(2) 0.0732(4) 0.0684(10) Uani 1 1 d .
H4C H 1.1177 0.0855 0.0626 0.082 Uiso 1 1 calc R
C5A C 0.3178(3) -0.01061(19) 0.2288(4) 0.0616(8) Uani 1 1 d .
H5A H 0.2404 -0.0014 0.1835 0.074 Uiso 1 1 calc R
C5B C 0.7382(3) -0.11053(19) 0.2762(4) 0.0656(9) Uani 1 1 d .
H5B H 0.6926 -0.1566 0.2651 0.079 Uiso 1 1 calc R
C5C C 1.0436(3) 0.0897(2) 0.1797(4) 0.0641(9) Uani 1 1 d .
H5C H 1.1090 0.0776 0.2450 0.077 Uiso 1 1 calc R
C6A C 0.3378(3) -0.08304(18) 0.2080(3) 0.0582(8) Uani 1 1 d .
C6B C 0.7376(3) -0.04613(18) 0.3580(3) 0.0563(8) Uani 1 1 d .
C6C C 0.9451(3) 0.10088(18) 0.1977(3) 0.0598(8) Uani 1 1 d .
C7A C 0.4485(4) -0.20836(19) 0.3285(4) 0.0677(9) Uani 1 1 d .
H7A1 H 0.3692 -0.2082 0.3141 0.081 Uiso 1 1 calc R
H7A2 H 0.4992 -0.1869 0.4174 0.081 Uiso 1 1 calc R
C7B C 0.8921(3) 0.1164(2) 0.5657(3) 0.0670(10) Uani 1 1 d .
H7B1 H 0.9630 0.1263 0.5589 0.080 Uiso 1 1 calc R
H7B2 H 0.9014 0.0824 0.6165 0.080 Uiso 1 1 calc R
C7C C 0.6568(3) 0.0773(2) 0.0732(4) 0.0677(10) Uani 1 1 d .
H7C1 H 0.6812 0.0320 0.0893 0.081 Uiso 1 1 calc R
H7C2 H 0.6115 0.0688 -0.0167 0.081 Uiso 1 1 calc R
C8A C 0.4645(4) -0.2871(2) 0.2884(4) 0.0764(11) Uani 1 1 d .
H8A1 H 0.4563 -0.3138 0.3442 0.092 Uiso 1 1 calc R
H8A2 H 0.5426 -0.2861 0.2977 0.092 Uiso 1 1 calc R
C8B C 0.8662(4) 0.1875(2) 0.6253(4) 0.0754(11) Uani 1 1 d .
H8B1 H 0.9293 0.2092 0.7089 0.090 Uiso 1 1 calc R
H8B2 H 0.7964 0.1764 0.6337 0.090 Uiso 1 1 calc R
C8C C 0.5853(4) 0.1021(2) 0.1395(5) 0.0811(12) Uani 1 1 d .
H8C1 H 0.5218 0.0626 0.1156 0.097 Uiso 1 1 calc R
H8C2 H 0.6331 0.1136 0.2296 0.097 Uiso 1 1 calc R
C9A C 0.3789(4) -0.3281(2) 0.1538(5) 0.0863(13) Uani 1 1 d .
H9A1 H 0.3004 -0.3284 0.1425 0.104 Uiso 1 1 calc R
H9A2 H 0.3892 -0.3035 0.0966 0.104 Uiso 1 1 calc R
C9B C 0.8497(4) 0.2434(2) 0.5476(4) 0.0757(11) Uani 1 1 d .
H9B1 H 0.9201 0.2552 0.5406 0.091 Uiso 1 1 calc R
H9B2 H 0.7876 0.2213 0.4635 0.091 Uiso 1 1 calc R
C9C C 0.5375(5) 0.1693(3) 0.1060(5) 0.0948(14) Uani 1 1 d .
H9C1 H 0.6008 0.2078 0.1256 0.114 Uiso 1 1 calc R
H9C2 H 0.4865 0.1569 0.0165 0.114 Uiso 1 1 calc R
C10A C 0.3355(4) -0.4532(2) 0.0132(4) 0.0748(11) Uani 1 1 d .
C10B C 0.9028(4) 0.3661(2) 0.6976(4) 0.0728(10) Uani 1 1 d .
C10C C 0.5168(4) 0.2567(3) 0.2787(5) 0.0787(11) Uani 1 1 d .
C11A C 0.3653(4) -0.5295(2) 0.0049(4) 0.0681(9) Uani 1 1 d .
C11B C 0.8604(4) 0.4344(2) 0.7383(4) 0.0700(10) Uani 1 1 d .
C11C C 0.4291(3) 0.2806(2) 0.3253(4) 0.0672(9) Uani 1 1 d .
N2A N 0.4521(3) -0.53839(18) 0.1092(4) 0.0784(10) Uani 1 1 d .
N2B N 0.7452(3) 0.43250(19) 0.6815(4) 0.0807(10) Uani 1 1 d .
N2C N 0.3239(3) 0.23664(19) 0.2707(4) 0.0889(12) Uani 1 1 d .
C12A C 0.4759(5) -0.6071(2) 0.1024(5) 0.0896(14) Uani 1 1 d .
H12A H 0.5363 -0.6159 0.1764 0.108 Uiso 1 1 calc R
C12B C 0.7087(4) 0.4940(2) 0.7194(5) 0.0866(13) Uani 1 1 d .
H12B H 0.6262 0.4940 0.6801 0.104 Uiso 1 1 calc R
C12C C 0.2493(4) 0.2603(3) 0.3121(5) 0.0911(15) Uani 1 1 d .
H12C H 0.1745 0.2286 0.2778 0.109 Uiso 1 1 calc R
C13A C 0.4183(5) -0.6657(2) -0.0049(5) 0.0919(14) Uani 1 1 d .
H13A H 0.4392 -0.7137 -0.0056 0.110 Uiso 1 1 calc R
C13B C 0.7814(5) 0.5569(2) 0.8105(5) 0.0858(13) Uani 1 1 d .
H13B H 0.7504 0.5991 0.8349 0.103 Uiso 1 1 calc R
C13C C 0.2696(4) 0.3265(2) 0.3999(4) 0.0782(11) Uani 1 1 d .
H13C H 0.2095 0.3413 0.4217 0.094 Uiso 1 1 calc R
C14A C 0.3304(4) -0.6546(2) -0.1112(4) 0.0775(11) Uani 1 1 d .
C14B C 0.9005(5) 0.5579(2) 0.8664(4) 0.0814(12) Uani 1 1 d .
C14C C 0.3762(3) 0.3700(2) 0.4546(4) 0.0725(10) Uani 1 1 d .
C15A C 0.3025(4) -0.5846(2) -0.1079(4) 0.0696(10) Uani 1 1 d .
H15A H 0.2421 -0.5747 -0.1808 0.084 Uiso 1 1 calc R
C15B C 0.9409(4) 0.4952(2) 0.8294(4) 0.0801(11) Uani 1 1 d .
H15B H 1.0230 0.4941 0.8665 0.096 Uiso 1 1 calc R
C15C C 0.4601(3) 0.3463(2) 0.4161(4) 0.0747(11) Uani 1 1 d .
H15C H 0.5370 0.3757 0.4528 0.090 Uiso 1 1 calc R
C16A C 0.1944(5) -0.7056(3) -0.3303(5) 0.0962(15) Uani 1 1 d .
H16A H 0.1284 -0.6910 -0.3201 0.115 Uiso 1 1 calc R
H16B H 0.1693 -0.7519 -0.3949 0.115 Uiso 1 1 calc R
H16C H 0.2278 -0.6683 -0.3547 0.115 Uiso 1 1 calc R
C16B C 0.9415(7) 0.6815(3) 0.9966(6) 0.129(2) Uani 1 1 d .
H16D H 0.9018 0.7018 0.9268 0.155 Uiso 1 1 calc R
H16E H 1.0068 0.7180 1.0629 0.155 Uiso 1 1 calc R
H16F H 0.8885 0.6679 1.0282 0.155 Uiso 1 1 calc R
C16C C 0.3245(5) 0.4668(3) 0.5736(6) 0.1083(18) Uani 1 1 d .
H16G H 0.2504 0.4543 0.4989 0.130 Uiso 1 1 calc R
H16H H 0.3478 0.5197 0.6055 0.130 Uiso 1 1 calc R
H16I H 0.3177 0.4467 0.6371 0.130 Uiso 1 1 calc R
C20A C 0.6679(3) -0.0473(2) 0.4311(4) 0.0650(9) Uani 1 1 d .
H20A H 0.7077 -0.0095 0.5104 0.078 Uiso 1 1 calc R
H20B H 0.6651 -0.0943 0.4497 0.078 Uiso 1 1 calc R
C20B C 0.9389(4) 0.0954(2) 0.3165(4) 0.0663(9) Uani 1 1 d .
H20C H 1.0171 0.1016 0.3827 0.080 Uiso 1 1 calc R
H20D H 0.9047 0.1355 0.3421 0.080 Uiso 1 1 calc R
C20C C 0.7574(4) 0.1479(2) -0.1118(4) 0.0708(10) Uani 1 1 d .
H20E H 0.7232 0.1823 -0.0730 0.085 Uiso 1 1 calc R
H20F H 0.7881 0.1728 -0.1556 0.085 Uiso 1 1 calc R
N1A N 0.3983(3) -0.40421(17) 0.1257(4) 0.0835(11) Uani 1 1 d .
H1A H 0.4588 -0.4195 0.1912 0.100 Uiso 1 1 calc R
N1B N 0.8223(3) 0.31171(19) 0.6034(4) 0.0857(11) Uani 1 1 d .
H1B H 0.7420 0.3175 0.5702 0.103 Uiso 1 1 calc R
N1C N 0.4725(4) 0.1966(2) 0.1758(5) 0.0956(13) Uani 1 1 d .
H1C H 0.3947 0.1705 0.1472 0.115 Uiso 1 1 calc R
O1A O 0.4755(2) -0.16564(12) 0.2562(2) 0.0606(6) Uani 1 1 d .
O1B O 0.7950(2) 0.08557(12) 0.4422(2) 0.0579(6) Uani 1 1 d .
O1C O 0.7582(2) 0.13568(13) 0.1218(3) 0.0729(8) Uani 1 1 d .
O1G O 1.0413(4) 0.3554(5) 0.4439(5) 0.216(4) Uani 1 1 d .
O2A O 0.2583(4) -0.43893(17) -0.0779(4) 0.1130(14) Uani 1 1 d .
O2B O 1.0050(3) 0.36081(19) 0.7500(3) 0.1008(11) Uani 1 1 d .
O2C O 0.6161(3) 0.2899(2) 0.3300(4) 0.1038(11) Uani 1 1 d .
O3A O 0.2789(3) -0.71401(16) -0.2146(3) 0.1015(11) Uani 1 1 d .
O3B O 0.9827(4) 0.61701(17) 0.9546(4) 0.1108(12) Uani 1 1 d .
O3C O 0.4116(3) 0.4359(2) 0.5424(4) 0.1149(14) Uani 1 1 d .
S1G S 0.96823(17) 0.38142(13) 0.3455(2) 0.1411(7) Uani 1 1 d .

loop_
_atom_site_aniso_label
_atom_site_aniso_U_11
_atom_site_aniso_U_22
_atom_site_aniso_U_33
_atom_site_aniso_U_23
_atom_site_aniso_U_13
_atom_site_aniso_U_12
C1A 0.0661(19) 0.0420(15) 0.0603(19) 0.0106(14) 0.0323(16) 0.0144(14)
C1B 0.0559(17) 0.0448(16) 0.0502(17) 0.0066(13) 0.0165(14) 0.0146(13)
C1C 0.0525(18) 0.0454(16) 0.076(2) -0.0016(15) 0.0336(17) 0.0060(13)
C1G 0.120(5) 0.154(6) 0.141(6) 0.004(5) 0.057(5) 0.039(5)
C2A 0.0634(19) 0.0495(17) 0.0617(19) 0.0141(15) 0.0321(17) 0.0133(14)
C2B 0.0559(18) 0.0505(17) 0.0606(19) 0.0068(14) 0.0231(16) 0.0127(14)
C2C 0.0600(19) 0.0438(16) 0.068(2) 0.0072(15) 0.0274(17) 0.0084(14)
C2G 0.170(7) 0.093(4) 0.139(6) 0.022(4) 0.052(5) 0.052(4)
C3A 0.075(2) 0.0451(17) 0.067(2) 0.0061(15) 0.0363(19) 0.0071(15)
C3B 0.072(2) 0.057(2) 0.071(2) 0.0059(17) 0.0362(19) 0.0167(16)
C3C 0.071(2) 0.0544(19) 0.076(2) 0.0071(17) 0.041(2) 0.0093(16)
C4A 0.080(2) 0.0453(17) 0.077(2) 0.0105(16) 0.041(2) 0.0192(16)
C4B 0.084(3) 0.0481(19) 0.082(3) 0.0036(17) 0.040(2) 0.0203(17)
C4C 0.0550(19) 0.062(2) 0.088(3) 0.0092(19) 0.037(2) 0.0120(16)
C5A 0.064(2) 0.0522(18) 0.069(2) 0.0132(16) 0.0313(17) 0.0187(15)
C5B 0.070(2) 0.0457(17) 0.077(2) 0.0116(16) 0.0324(19) 0.0125(15)
C5C 0.0539(19) 0.059(2) 0.073(2) 0.0093(17) 0.0266(17) 0.0118(15)
C6A 0.067(2) 0.0474(17) 0.0562(19) 0.0085(14) 0.0270(16) 0.0120(14)
C6B 0.0588(18) 0.0493(17) 0.0575(18) 0.0149(14) 0.0227(15) 0.0141(14)
C6C 0.0602(19) 0.0463(16) 0.067(2) 0.0049(15) 0.0297(17) 0.0061(14)
C7A 0.079(2) 0.0499(18) 0.074(2) 0.0179(17) 0.033(2) 0.0173(17)
C7B 0.069(2) 0.060(2) 0.0505(18) 0.0022(15) 0.0141(17) 0.0127(17)
C7C 0.0517(18) 0.058(2) 0.084(3) -0.0001(18) 0.0327(18) 0.0052(15)
C8A 0.087(3) 0.0490(19) 0.083(3) 0.0186(18) 0.029(2) 0.0216(18)
C8B 0.088(3) 0.065(2) 0.059(2) -0.0029(17) 0.030(2) 0.0119(19)
C8C 0.072(2) 0.073(3) 0.091(3) 0.008(2) 0.038(2) 0.011(2)
C9A 0.097(3) 0.046(2) 0.098(3) 0.013(2) 0.029(3) 0.0264(19)
C9B 0.081(3) 0.059(2) 0.069(2) 0.0014(18) 0.026(2) 0.0162(18)
C9C 0.088(3) 0.102(3) 0.112(4) 0.041(3) 0.053(3) 0.040(3)
C10A 0.082(3) 0.0476(19) 0.087(3) 0.0169(19) 0.032(2) 0.0197(18)
C10B 0.068(2) 0.067(2) 0.073(2) 0.0063(19) 0.028(2) 0.0103(18)
C10C 0.068(3) 0.080(3) 0.100(3) 0.033(2) 0.043(2) 0.030(2)
C11A 0.073(2) 0.0505(19) 0.084(3) 0.0192(18) 0.037(2) 0.0191(16)
C11B 0.076(2) 0.058(2) 0.073(2) 0.0079(18) 0.036(2) 0.0079(17)
C11C 0.058(2) 0.063(2) 0.087(3) 0.0281(19) 0.0330(19) 0.0226(16)
N2A 0.084(2) 0.0566(18) 0.088(2) 0.0184(16) 0.0330(19) 0.0237(16)
N2B 0.074(2) 0.0614(19) 0.097(3) 0.0078(17) 0.038(2) 0.0091(16)
N2C 0.073(2) 0.0624(19) 0.126(3) 0.002(2) 0.053(2) 0.0110(16)
C12A 0.103(3) 0.063(2) 0.094(3) 0.023(2) 0.034(3) 0.034(2)
C12B 0.081(3) 0.066(2) 0.111(4) 0.015(2) 0.045(3) 0.019(2)
C12C 0.073(3) 0.069(3) 0.131(4) 0.002(3) 0.060(3) 0.005(2)
C13A 0.120(4) 0.053(2) 0.098(3) 0.023(2) 0.041(3) 0.038(2)
C13B 0.102(3) 0.056(2) 0.102(3) 0.010(2) 0.054(3) 0.017(2)
C13C 0.067(2) 0.078(3) 0.092(3) 0.013(2) 0.042(2) 0.020(2)
C14A 0.083(3) 0.051(2) 0.090(3) 0.0088(19) 0.036(2) 0.0185(18)
C14B 0.105(3) 0.054(2) 0.078(3) 0.0044(19) 0.042(3) 0.006(2)
C14C 0.063(2) 0.074(2) 0.074(2) 0.012(2) 0.0293(19) 0.0174(18)
C15A 0.072(2) 0.0511(19) 0.079(2) 0.0139(18) 0.030(2) 0.0180(16)
C15B 0.077(3) 0.067(2) 0.081(3) 0.000(2) 0.032(2) 0.0042(19)
C15C 0.055(2) 0.080(3) 0.078(3) 0.013(2) 0.0238(19) 0.0145(18)
C16A 0.085(3) 0.079(3) 0.098(3) -0.003(3) 0.030(3) 0.019(2)
C16B 0.182(7) 0.062(3) 0.111(4) -0.005(3) 0.054(4) 0.009(3)
C16C 0.094(3) 0.096(4) 0.118(4) -0.012(3) 0.052(3) 0.019(3)
C20A 0.070(2) 0.0571(19) 0.062(2) 0.0155(16) 0.0251(18) 0.0118(16)
C20B 0.073(2) 0.0553(19) 0.063(2) 0.0031(16) 0.0317(18) 0.0008(16)
C20C 0.073(2) 0.0499(19) 0.075(2) 0.0112(17) 0.024(2) 0.0114(16)
N1A 0.095(2) 0.0462(17) 0.088(2) 0.0129(16) 0.024(2) 0.0258(16)
N1B 0.080(2) 0.0621(19) 0.090(2) -0.0019(17) 0.0253(19) 0.0182(17)
N1C 0.086(2) 0.075(2) 0.139(4) 0.013(2) 0.069(3) 0.0250(19)
O1A 0.0690(14) 0.0451(12) 0.0690(14) 0.0112(10) 0.0334(12) 0.0192(10)
O1B 0.0596(13) 0.0482(12) 0.0526(12) 0.0030(10) 0.0179(10) 0.0145(10)
O1C 0.0575(14) 0.0536(13) 0.102(2) -0.0053(13) 0.0441(14) 0.0052(10)
O1G 0.092(3) 0.431(12) 0.134(4) 0.100(6) 0.037(3) 0.121(5)
O2A 0.126(3) 0.0636(18) 0.101(2) 0.0128(17) 0.010(2) 0.0411(18)
O2B 0.076(2) 0.091(2) 0.100(2) -0.0115(18) 0.0247(17) 0.0231(16)
O2C 0.0598(17) 0.120(3) 0.127(3) 0.019(2) 0.0451(19) 0.0176(17)
O3A 0.121(3) 0.0526(15) 0.102(2) 0.0014(15) 0.034(2) 0.0241(16)
O3B 0.125(3) 0.0594(17) 0.116(3) -0.0112(17) 0.046(2) -0.0042(17)
O3C 0.078(2) 0.110(3) 0.117(3) -0.032(2) 0.039(2) 0.0113(18)
S1G 0.1041(12) 0.1638(18) 0.1358(15) 0.0153(13) 0.0498(11) 0.0219(11)

loop_
_atom_type_symbol
_atom_type_description
_atom_type_scat_dispersion_real
_atom_type_scat_dispersion_imag
_atom_type_scat_source
C C 0.0181 0.0091 'International Tables Vol C Tables 4.2.6.8 and 6.1.1.4'
H H 0.0000 0.0000 'International Tables Vol C Tables 4.2.6.8 and 6.1.1.4'
N N 0.0311 0.0180 'International Tables Vol C Tables 4.2.6.8 and 6.1.1.4'
O O 0.0492 0.0322 'International Tables Vol C Tables 4.2.6.8 and 6.1.1.4'
S S 0.3331 0.5567 'International Tables Vol C Tables 4.2.6.8 and 6.1.1.4'

loop_
_geom_angle_atom_site_label_1
_geom_angle_atom_site_label_2
_geom_angle_atom_site_label_3
_geom_angle
_geom_angle_site_symmetry_1
_geom_angle_site_symmetry_3
O1A C1A C2A 118.8(3) . .
O1A C1A C6A 118.9(3) . .
C2A C1A C6A 122.2(3) . .
C2B C1B O1B 119.8(3) . .
C2B C1B C6B 122.4(3) . .
O1B C1B C6B 117.6(3) . .
C2C C1C C6C 121.8(3) . .
C2C C1C O1C 120.5(3) . .
C6C C1C O1C 117.3(3) . .
C3A C2A C1A 117.9(3) . .
C3A C2A C20A 120.4(3) . .
C1A C2A C20A 121.7(3) . .
C1B C2B C3B 117.5(3) . .
C1B C2B C20B 121.7(3) . .
C3B C2B C20B 120.8(3) . .
C1C C2C C3C 118.7(3) . .
C1C C2C C20C 121.4(3) . .
C3C C2C C20C 119.9(4) . .
C2A C3A C4A 120.9(3) . .
C4B C3B C2B 120.9(4) . .
C2C C3C C4C 120.3(4) . .
C5A C4A C3A 120.2(3) . .
C5B C4B C3B 120.6(3) . .
C5C C4C C3C 119.8(3) . .
C4A C5A C6A 121.4(3) . .
C4B C5B C6B 121.2(3) . .
C4C C5C C6C 122.2(4) . .
C5A C6A C1A 117.3(3) . .
C5A C6A C20C 122.3(3) . 2_655
C1A C6A C20C 120.4(3) . 2_655
C5B C6B C1B 117.5(3) . .
C5B C6B C20A 121.3(3) . .
C1B C6B C20A 121.1(3) . .
C5C C6C C1C 117.1(4) . .
C5C C6C C20B 122.1(4) . .
C1C C6C C20B 120.8(3) . .
O1A C7A C8A 109.1(3) . .
O1B C7B C8B 107.1(3) . .
O1C C7C C8C 107.5(3) . .
C7A C8A C9A 113.6(3) . .
C7B C8B C9B 112.4(3) . .
C9C C8C C7C 110.9(4) . .
N1A C9A C8A 109.5(3) . .
N1B C9B C8B 112.7(4) . .
N1C C9C C8C 111.4(4) . .
O2A C10A N1A 123.8(4) . .
O2A C10A C11A 121.5(4) . .
N1A C10A C11A 114.7(4) . .
O2B C10B N1B 122.2(4) . .
O2B C10B C11B 121.6(4) . .
N1B C10B C11B 116.2(4) . .
O2C C10C N1C 124.4(4) . .
O2C C10C C11C 121.3(4) . .
N1C C10C C11C 114.3(4) . .
N2A C11A C15A 125.0(3) . .
N2A C11A C10A 116.3(4) . .
C15A C11A C10A 118.7(4) . .
N2B C11B C15B 123.9(4) . .
N2B C11B C10B 117.0(3) . .
C15B C11B C10B 119.2(4) . .
N2C C11C C15C 124.0(4) . .
N2C C11C C10C 117.4(4) . .
C15C C11C C10C 118.6(4) . .
C11A N2A C12A 116.0(4) . .
C11B N2B C12B 116.2(4) . .
C12C N2C C11C 115.4(4) . .
N2A C12A C13A 123.4(4) . .
N2B C12B C13B 124.3(5) . .
N2C C12C C13C 125.6(4) . .
C14A C13A C12A 119.2(4) . .
C12B C13B C14B 118.3(4) . .
C14C C13C C12C 118.2(4) . .
C13A C14A O3A 116.3(4) . .
C13A C14A C15A 119.2(4) . .
O3A C14A C15A 124.4(4) . .
O3B C14B C15B 116.7(5) . .
O3B C14B C13B 124.7(4) . .
C15B C14B C13B 118.6(4) . .
O3C C14C C13C 126.3(4) . .
O3C C14C C15C 115.3(4) . .
C13C C14C C15C 118.4(4) . .
C11A C15A C14A 117.1(4) . .
C14B C15B C11B 118.6(4) . .
C11C C15C C14C 118.4(4) . .
C6B C20A C2A 113.6(3) . .
C2B C20B C6C 114.8(3) . .
C6A C20C C2C 114.5(3) 2_655 .
C10A N1A C9A 122.8(4) . .
C10B N1B C9B 123.1(4) . .
C10C N1C C9C 123.4(4) . .
C1A O1A C7A 113.5(3) . .
C1B O1B C7B 115.8(2) . .
C1C O1C C7C 118.1(2) . .
C14A O3A C16A 119.7(3) . .
C14B O3B C16B 117.1(5) . .
C14C O3C C16C 117.4(4) . .
O1G S1G C2G 116.1(5) . .
O1G S1G C1G 110.7(4) . .
C2G S1G C1G 98.7(4) . .

loop_
_geom_bond_atom_site_label_1
_geom_bond_atom_site_label_2
_geom_bond_distance
_geom_bond_site_symmetry_2
C1A O1A 1.397(4) .
C1A C2A 1.399(5) .
C1A C6A 1.398(5) .
C1B C2B 1.386(5) .
C1B O1B 1.391(4) .
C1B C6B 1.403(5) .
C1C C2C 1.395(5) .
C1C C6C 1.400(5) .
C1C O1C 1.384(4) .
C1G S1G 1.768(7) .
C2A C3A 1.392(5) .
C2A C20A 1.520(5) .
C2B C3B 1.405(5) .
C2B C20B 1.519(5) .
C2C C3C 1.384(5) .
C2C C20C 1.512(5) .
C2G S1G 1.704(7) .
C3A C4A 1.377(5) .
C3B C4B 1.373(6) .
C3C C4C 1.402(6) .
C4A C5A 1.376(5) .
C4B C5B 1.368(6) .
C4C C5C 1.354(6) .
C5A C6A 1.393(5) .
C5B C6B 1.391(5) .
C5C C6C 1.400(5) .
C6A C20C 1.514(5) 2_655
C6B C20A 1.511(5) .
C6C C20B 1.503(5) .
C7A O1A 1.437(5) .
C7A C8A 1.512(5) .
C7B O1B 1.435(4) .
C7B C8B 1.507(5) .
C7C O1C 1.452(4) .
C7C C8C 1.499(6) .
C8A C9A 1.505(6) .
C8B C9B 1.527(6) .
C8C C9C 1.503(6) .
C9A N1A 1.463(4) .
C9B N1B 1.457(5) .
C9C N1C 1.470(6) .
C10A O2A 1.228(5) .
C10A N1A 1.329(5) .
C10A C11A 1.505(5) .
C10B O2B 1.215(5) .
C10B N1B 1.323(5) .
C10B C11B 1.498(6) .
C10C O2C 1.202(5) .
C10C N1C 1.359(6) .
C10C C11C 1.519(6) .
C11A N2A 1.336(5) .
C11A C15A 1.384(6) .
C11B N2B 1.335(5) .
C11B C15B 1.379(6) .
C11C N2C 1.338(5) .
C11C C15C 1.364(6) .
N2A C12A 1.343(5) .
N2B C12B 1.343(5) .
N2C C12C 1.323(6) .
C12A C13A 1.375(7) .
C12B C13B 1.372(6) .
C12C C13C 1.375(6) .
C13A C14A 1.373(6) .
C13B C14B 1.382(7) .
C13C C14C 1.348(6) .
C14A O3A 1.354(5) .
C14A C15A 1.386(5) .
C14B O3B 1.358(5) .
C14B C15B 1.385(6) .
C14C O3C 1.344(5) .
C14C C15C 1.411(6) .
C16A O3A 1.411(6) .
C16B O3B 1.438(7) .
C16C O3C 1.449(6) .
C20C C6A 1.514(5) 2_655
O1G S1G 1.381(6) .
